data_7158345
loop_
_publ_author_name
'Soam, Pooja'
'Gaba, Hashmita'
'Mandal, Debasish'
'Tyagi, Vikas'

_publ_section_title
;
 A Pd-catalyzed one-pot cascade consisting of C-C/C-O/N-N bond formation
 to access benzoxazine fused 1,2,3-triazoles.
;
_journal_issue 45
_journal_name_full 'Organic &amp; biomolecular chemistry'
_journal_page_first 9936
_journal_page_last 9945
_journal_paper_doi 10.1039/d1ob01539g
_journal_volume 19
_journal_year 2021
_chemical_formula_moiety 'C23 H26 N4 O'
_chemical_formula_sum 'C23 H26 N4 O'
_chemical_formula_weight 374.48
_space_group_crystal_system monoclinic
_space_group_IT_number 14
_space_group_name_Hall '-P 2ybc'
_space_group_name_H-M_alt 'P 1 21/c 1'
_atom_sites_solution_hydrogens geom
_atom_sites_solution_primary dual
_audit_creation_date 2019-04-08
_audit_creation_method
;
Olex2 1.2
(compiled 2018.05.29 svn.r3508 for OlexSys, GUI svn.r5506)
;
_audit_update_record
;
2020-02-21 deposited with the CCDC.	2021-10-26 downloaded from the CCDC.
;
_cell_angle_alpha 90
_cell_angle_beta 99.415(7)
_cell_angle_gamma 90
_cell_formula_units_Z 4
_cell_length_a 15.2432(13)
_cell_length_b 6.8557(4)
_cell_length_c 19.6543(15)
_cell_measurement_reflns_used 1484
_cell_measurement_temperature 150.0(2)
_cell_measurement_theta_max 28.5240
_cell_measurement_theta_min 3.1350
_cell_volume 2026.3(3)
_computing_cell_refinement 'CrysAlisPro 1.171.39.35c (Rigaku OD, 2017)'
_computing_data_collection 'CrysAlisPro 1.171.39.35c (Rigaku OD, 2017)'
_computing_data_reduction 'CrysAlisPro 1.171.39.35c (Rigaku OD, 2017)'
_computing_molecular_graphics 'Olex2 (Dolomanov et al., 2009)'
_computing_publication_material 'Olex2 (Dolomanov et al., 2009)'
_computing_structure_refinement 'ShelXL (Sheldrick, 2015)'
_computing_structure_solution 'ShelXT (Sheldrick, 2015)'
_diffrn_ambient_environment N~2~
_diffrn_ambient_temperature 150.0(2)
_diffrn_detector 'CCD plate'
_diffrn_measured_fraction_theta_full 0.999
_diffrn_measured_fraction_theta_max 0.999
_diffrn_measurement_details
;
List of Runs (angles in degrees, time in seconds):

  # Type    Start    End  Width  t~exp~   \w     \q     \k     \f   Frames
#--------------------------------------------------------------------------
  1  \w    -69.00 118.20   0.30   10.00    --   29.89  54.00   0.00  624
  2  \w    -54.00 -27.90   0.30   10.00    --   29.89  54.00  90.00   87
;
_diffrn_measurement_device 'two-circle diffractometer'
_diffrn_measurement_device_type 'XtaLAB Mini (ROW)'
_diffrn_measurement_method '\w scans'
_diffrn_orient_matrix_type 'CrysAlisPro convention (1999,Acta A55,543-557)'
_diffrn_orient_matrix_UB_11 0.0306930000
_diffrn_orient_matrix_UB_12 -0.0464318000
_diffrn_orient_matrix_UB_13 0.0259754000
_diffrn_orient_matrix_UB_21 -0.0356741000
_diffrn_orient_matrix_UB_22 -0.0471147000
_diffrn_orient_matrix_UB_23 0.0124060000
_diffrn_orient_matrix_UB_31 0.0032070000
_diffrn_orient_matrix_UB_32 -0.0794649000
_diffrn_orient_matrix_UB_33 -0.0226077000
_diffrn_radiation_monochromator graphite
_diffrn_radiation_probe x-ray
_diffrn_radiation_type MoK\a
_diffrn_radiation_wavelength 0.71073
_diffrn_reflns_av_R_equivalents 0.0340
_diffrn_reflns_av_unetI/netI 0.0543
_diffrn_reflns_Laue_measured_fraction_full 0.999
_diffrn_reflns_Laue_measured_fraction_max 0.999
_diffrn_reflns_limit_h_max 14
_diffrn_reflns_limit_h_min -18
_diffrn_reflns_limit_k_max 8
_diffrn_reflns_limit_k_min -6
_diffrn_reflns_limit_l_max 20
_diffrn_reflns_limit_l_min -24
_diffrn_reflns_number 7263
_diffrn_reflns_point_group_measured_fraction_full 0.999
_diffrn_reflns_point_group_measured_fraction_max 0.999
_diffrn_reflns_theta_full 25.242
_diffrn_reflns_theta_max 25.999
_diffrn_reflns_theta_min 2.679
_diffrn_source 'fine-focus sealed X-ray tube'
_diffrn_source_type 'Rigaku (Mo) X-ray Source'
_exptl_absorpt_coefficient_mu 0.077
_exptl_absorpt_correction_T_max 1.00000
_exptl_absorpt_correction_T_min 0.98195
_exptl_absorpt_correction_type multi-scan
_exptl_absorpt_process_details
;
CrysAlisPro 1.171.39.35c (Rigaku Oxford Diffraction, 2017)
Empirical absorption correction using spherical harmonics,
 implemented in SCALE3 ABSPACK scaling algorithm.
;
_exptl_crystal_colour 'clear light colourless'
_exptl_crystal_colour_lustre clear
_exptl_crystal_colour_modifier light
_exptl_crystal_colour_primary colourless
_exptl_crystal_density_diffrn 1.228
_exptl_crystal_description block
_exptl_crystal_F_000 800
_exptl_crystal_size_max 0.4
_exptl_crystal_size_mid 0.28
_exptl_crystal_size_min 0.15
_refine_diff_density_max 0.299
_refine_diff_density_min -0.311
_refine_diff_density_rms 0.061
_refine_ls_extinction_method none
_refine_ls_goodness_of_fit_ref 1.080
_refine_ls_hydrogen_treatment constr
_refine_ls_matrix_type full
_refine_ls_number_parameters 258
_refine_ls_number_reflns 3991
_refine_ls_number_restraints 0
_refine_ls_restrained_S_all 1.080
_refine_ls_R_factor_all 0.0831
_refine_ls_R_factor_gt 0.0559
_refine_ls_shift/su_max 0.000
_refine_ls_shift/su_mean 0.000
_refine_ls_structure_factor_coef Fsqd
_refine_ls_weighting_details 'w=1/[\s^2^(Fo^2^)+(0.0713P)^2^+0.0741P] where P=(Fo^2^+2Fc^2^)/3'
_refine_ls_weighting_scheme calc
_refine_ls_wR_factor_gt 0.1361
_refine_ls_wR_factor_ref 0.1610
_reflns_Friedel_coverage 0.000
_reflns_number_gt 2822
_reflns_number_total 3991
_reflns_threshold_expression 'I > 2\s(I)'
_cod_data_source_file d1ob01539g2.cif
_cod_data_source_block dd-hg-11-150k
_cod_depositor_comments 'Adding full bibliography for 7158345.cif.'
_cod_database_code 7158345
_shelx_shelxl_version_number 2014/7
_chemical_oxdiff_formula 'C21 H8 O1 N2'
_chemical_oxdiff_usercomment 'OUS SIDE SAMPLE-THAPOR UNI'
_shelx_space_group_comment
;
The symmetry employed for this shelxl refinement is uniquely defined
by the following loop, which should always be used as a source of
symmetry information in preference to the above space-group names.
They are only intended as comments.
;
_shelx_estimated_absorpt_t_max 0.988
_shelx_estimated_absorpt_t_min 0.970
_reflns_odcompleteness_completeness 99.85
_reflns_odcompleteness_iscentric 1
_reflns_odcompleteness_theta 25.30
_olex2_refinement_description
;
1. Fixed Uiso
 At 1.2 times of:
  All C(H) groups, All C(H,H) groups
 At 1.5 times of:
  All C(H,H,H) groups
2.a Secondary CH2 refined with riding coordinates:
 C19(H19A,H19B)
2.b Aromatic/amide H refined with riding coordinates:
 C14(H14), C11(H11), C12(H12), C13(H13), C7(H7), C3(H3), C6(H6), C4(H4), C5(H5)
2.c Idealised Me refined as rotating group:
 C17(H17A,H17B,H17C), C18(H18A,H18B,H18C), C22(H22A,H22B,H22C), C21(H21A,H21B,
 H21C), C23(H23A,H23B,H23C)
;
_olex2_submission_special_instructions 'No special instructions were received'
_oxdiff_exptl_absorpt_empirical_details
;
Empirical correction (ABSPACK) includes:
- Absorption correction using spherical harmonics
- Frame scaling
;
_oxdiff_exptl_absorpt_empirical_full_max 1.105
_oxdiff_exptl_absorpt_empirical_full_min 0.927

loop_
_space_group_symop_operation_xyz
'x, y, z'
'-x, y+1/2, -z+1/2'
'-x, -y, -z'
'x, -y-1/2, z-1/2'

loop_
_atom_site_label
_atom_site_type_symbol
_atom_site_fract_x
_atom_site_fract_y
_atom_site_fract_z
_atom_site_U_iso_or_equiv
_atom_site_adp_type
_atom_site_occupancy
_atom_site_site_symmetry_order
_atom_site_calc_flag
_atom_site_refinement_flags_posn
_atom_site_refinement_flags_adp
_atom_site_refinement_flags_occupancy
_atom_site_disorder_assembly
_atom_site_disorder_group
O1 O 0.64564(8) 0.55661(18) 0.75765(6) 0.0284(3) Uani 1 1 d . . . . .
N3 N 0.56502(10) 0.5757(2) 0.64432(8) 0.0273(4) Uani 1 1 d . . . . .
N4 N 0.80043(11) 0.5317(2) 0.77129(8) 0.0276(4) Uani 1 1 d . . . . .
N2 N 0.47898(11) 0.5864(2) 0.61150(8) 0.0341(4) Uani 1 1 d . . . . .
N1 N 0.42934(11) 0.5899(2) 0.66011(8) 0.0332(4) Uani 1 1 d . . . . .
C15 C 0.64008(13) 0.5446(2) 0.61202(9) 0.0262(4) Uani 1 1 d . . . . .
C1 C 0.48140(13) 0.5810(3) 0.72419(10) 0.0274(4) Uani 1 1 d . . . . .
C10 C 0.72035(13) 0.5178(3) 0.65591(9) 0.0267(4) Uani 1 1 d . . . . .
C9 C 0.72697(12) 0.5351(3) 0.73180(9) 0.0248(4) Uani 1 1 d . . . . .
C8 C 0.56783(13) 0.5707(3) 0.71329(9) 0.0253(4) Uani 1 1 d . . . . .
C16 C 0.81403(13) 0.5497(3) 0.84767(9) 0.0280(4) Uani 1 1 d . . . . .
C14 C 0.63247(14) 0.5311(3) 0.54055(10) 0.0317(5) Uani 1 1 d . . . . .
H14 H 0.5771 0.5535 0.5116 0.038 Uiso 1 1 calc R . . . .
C2 C 0.44314(13) 0.5756(3) 0.78794(10) 0.0285(4) Uani 1 1 d . . . . .
C19 C 0.91614(13) 0.5472(3) 0.87211(10) 0.0310(5) Uani 1 1 d . . . . .
H19A H 0.9410 0.6505 0.8457 0.037 Uiso 1 1 calc R . . . .
H19B H 0.9259 0.5906 0.9208 0.037 Uiso 1 1 calc R . . . .
C11 C 0.79502(14) 0.4712(3) 0.62659(10) 0.0326(5) Uani 1 1 d . . . . .
H11 H 0.8507 0.4507 0.6554 0.039 Uiso 1 1 calc R . . . .
C12 C 0.78845(15) 0.4545(3) 0.55558(11) 0.0378(5) Uani 1 1 d . . . . .
H12 H 0.8396 0.4227 0.5360 0.045 Uiso 1 1 calc R . . . .
C13 C 0.70742(15) 0.4841(3) 0.51285(10) 0.0359(5) Uani 1 1 d . . . . .
H13 H 0.7036 0.4720 0.4643 0.043 Uiso 1 1 calc R . . . .
C7 C 0.49638(14) 0.6009(3) 0.85235(10) 0.0342(5) Uani 1 1 d . . . . .
H7 H 0.5582 0.6252 0.8551 0.041 Uiso 1 1 calc R . . . .
C20 C 0.97530(13) 0.3657(3) 0.86924(10) 0.0334(5) Uani 1 1 d . . . . .
C3 C 0.35239(14) 0.5405(3) 0.78545(12) 0.0377(5) Uani 1 1 d . . . . .
H3 H 0.3151 0.5238 0.7421 0.045 Uiso 1 1 calc R . . . .
C17 C 0.78168(14) 0.7503(3) 0.86748(10) 0.0400(5) Uani 1 1 d . . . . .
H17A H 0.8106 0.8523 0.8442 0.060 Uiso 1 1 calc GR . . . .
H17B H 0.7966 0.7677 0.9175 0.060 Uiso 1 1 calc GR . . . .
H17C H 0.7171 0.7590 0.8534 0.060 Uiso 1 1 calc GR . . . .
C18 C 0.76524(13) 0.3881(3) 0.88039(10) 0.0373(5) Uani 1 1 d . . . . .
H18A H 0.7010 0.4106 0.8697 0.056 Uiso 1 1 calc GR . . . .
H18B H 0.7841 0.3892 0.9305 0.056 Uiso 1 1 calc GR . . . .
H18C H 0.7794 0.2614 0.8619 0.056 Uiso 1 1 calc GR . . . .
C6 C 0.45958(16) 0.5907(3) 0.91241(12) 0.0416(5) Uani 1 1 d . . . . .
H6 H 0.4962 0.6097 0.9559 0.050 Uiso 1 1 calc R . . . .
C22 C 0.96606(15) 0.2161(3) 0.92641(11) 0.0450(6) Uani 1 1 d . . . . .
H22A H 0.9753 0.2818 0.9713 0.067 Uiso 1 1 calc GR . . . .
H22B H 1.0106 0.1131 0.9264 0.067 Uiso 1 1 calc GR . . . .
H22C H 0.9064 0.1587 0.9178 0.067 Uiso 1 1 calc GR . . . .
C4 C 0.31607(16) 0.5298(3) 0.84598(13) 0.0455(6) Uani 1 1 d . . . . .
H4 H 0.2542 0.5064 0.8437 0.055 Uiso 1 1 calc R . . . .
C5 C 0.36969(17) 0.5531(3) 0.90929(13) 0.0451(6) Uani 1 1 d . . . . .
H5 H 0.3450 0.5433 0.9505 0.054 Uiso 1 1 calc R . . . .
C21 C 0.95832(16) 0.2608(3) 0.79932(11) 0.0462(6) Uani 1 1 d . . . . .
H21A H 0.8972 0.2110 0.7908 0.069 Uiso 1 1 calc GR . . . .
H21B H 1.0001 0.1518 0.7999 0.069 Uiso 1 1 calc GR . . . .
H21C H 0.9668 0.3525 0.7627 0.069 Uiso 1 1 calc GR . . . .
C23 C 1.07180(15) 0.4396(3) 0.88242(14) 0.0510(6) Uani 1 1 d . . . . .
H23A H 1.0805 0.5335 0.8465 0.076 Uiso 1 1 calc GR . . . .
H23B H 1.1125 0.3292 0.8815 0.076 Uiso 1 1 calc GR . . . .
H23C H 1.0840 0.5030 0.9277 0.076 Uiso 1 1 calc GR . . . .

loop_
_atom_site_aniso_label
_atom_site_aniso_U_11
_atom_site_aniso_U_22
_atom_site_aniso_U_33
_atom_site_aniso_U_23
_atom_site_aniso_U_13
_atom_site_aniso_U_12
O1 0.0209(7) 0.0403(8) 0.0227(7) -0.0011(5) -0.0002(5) -0.0001(6)
N3 0.0242(9) 0.0309(8) 0.0247(8) -0.0009(6) -0.0019(6) 0.0008(7)
N4 0.0260(9) 0.0342(9) 0.0214(8) -0.0020(6) -0.0001(7) -0.0018(7)
N2 0.0249(9) 0.0424(10) 0.0317(9) -0.0016(7) -0.0048(7) 0.0029(8)
N1 0.0269(9) 0.0380(9) 0.0326(9) -0.0026(7) -0.0012(7) 0.0020(8)
C15 0.0281(10) 0.0239(9) 0.0263(10) -0.0010(7) 0.0039(8) -0.0039(8)
C1 0.0256(10) 0.0256(9) 0.0295(10) -0.0012(7) -0.0003(8) 0.0004(8)
C10 0.0293(11) 0.0274(9) 0.0228(10) -0.0025(7) 0.0024(8) -0.0073(9)
C9 0.0207(10) 0.0260(10) 0.0281(10) -0.0020(7) 0.0049(8) -0.0002(8)
C8 0.0231(10) 0.0282(10) 0.0226(9) -0.0009(7) -0.0016(8) -0.0007(8)
C16 0.0257(10) 0.0369(11) 0.0203(9) -0.0041(7) 0.0001(8) -0.0009(9)
C14 0.0341(12) 0.0353(11) 0.0240(10) 0.0001(8) -0.0002(8) -0.0046(9)
C2 0.0261(11) 0.0243(9) 0.0346(11) -0.0003(7) 0.0032(8) 0.0024(9)
C19 0.0271(11) 0.0355(11) 0.0291(10) -0.0040(8) 0.0003(8) -0.0041(9)
C11 0.0292(11) 0.0394(11) 0.0299(10) -0.0023(8) 0.0067(8) -0.0032(10)
C12 0.0386(12) 0.0444(12) 0.0327(11) -0.0038(9) 0.0128(10) -0.0077(10)
C13 0.0426(12) 0.0423(12) 0.0233(10) -0.0019(8) 0.0066(9) -0.0098(11)
C7 0.0333(11) 0.0358(11) 0.0340(11) 0.0040(8) 0.0067(9) 0.0009(10)
C20 0.0261(11) 0.0399(11) 0.0333(11) 0.0014(8) 0.0020(8) 0.0020(9)
C3 0.0275(11) 0.0344(11) 0.0517(13) -0.0033(9) 0.0081(10) 0.0032(10)
C17 0.0355(12) 0.0455(12) 0.0353(12) -0.0122(9) -0.0048(9) 0.0072(11)
C18 0.0267(11) 0.0548(13) 0.0290(11) 0.0043(9) 0.0005(9) -0.0039(10)
C6 0.0487(14) 0.0391(12) 0.0386(12) 0.0034(9) 0.0122(10) 0.0052(11)
C22 0.0406(13) 0.0502(13) 0.0417(13) 0.0115(10) -0.0008(10) 0.0050(11)
C4 0.0386(13) 0.0327(12) 0.0708(17) -0.0008(10) 0.0253(12) 0.0025(11)
C5 0.0570(16) 0.0333(12) 0.0519(14) 0.0067(10) 0.0296(12) 0.0081(11)
C21 0.0520(14) 0.0487(13) 0.0375(12) -0.0029(10) 0.0061(11) 0.0174(12)
C23 0.0256(12) 0.0568(15) 0.0695(17) 0.0058(12) 0.0044(11) 0.0032(11)

loop_
_atom_type_symbol
_atom_type_description
_atom_type_scat_dispersion_real
_atom_type_scat_dispersion_imag
_atom_type_scat_source
C C 0.0033 0.0016 'International Tables Vol C Tables 4.2.6.8 and 6.1.1.4'
H H 0.0000 0.0000 'International Tables Vol C Tables 4.2.6.8 and 6.1.1.4'
N N 0.0061 0.0033 'International Tables Vol C Tables 4.2.6.8 and 6.1.1.4'
O O 0.0106 0.0060 'International Tables Vol C Tables 4.2.6.8 and 6.1.1.4'

loop_
_geom_angle_atom_site_label_1
_geom_angle_atom_site_label_2
_geom_angle_atom_site_label_3
_geom_angle
_geom_angle_site_symmetry_1
_geom_angle_site_symmetry_3
_geom_angle_publ_flag
C8 O1 C9 119.98(14) . . ?
N2 N3 C15 125.57(15) . . ?
C8 N3 N2 110.25(16) . . ?
C8 N3 C15 123.55(16) . . ?
C9 N4 C16 125.89(16) . . ?
N1 N2 N3 106.30(15) . . ?
N2 N1 C1 110.53(16) . . ?
C10 C15 N3 115.90(16) . . ?
C10 C15 C14 122.46(18) . . ?
C14 C15 N3 121.54(18) . . ?
N1 C1 C2 122.20(18) . . ?
C8 C1 N1 106.53(17) . . ?
C8 C1 C2 131.22(18) . . ?
C15 C10 C9 121.47(17) . . ?
C15 C10 C11 117.99(17) . . ?
C11 C10 C9 120.54(18) . . ?
O1 C9 C10 116.59(16) . . ?
N4 C9 O1 121.55(16) . . ?
N4 C9 C10 121.86(17) . . ?
O1 C8 C1 131.71(17) . . ?
N3 C8 O1 121.90(17) . . ?
N3 C8 C1 106.39(17) . . ?
N4 C16 C19 106.18(15) . . ?
N4 C16 C17 109.48(15) . . ?
N4 C16 C18 111.51(15) . . ?
C17 C16 C19 106.22(15) . . ?
C17 C16 C18 110.08(17) . . ?
C18 C16 C19 113.14(16) . . ?
C15 C14 H14 120.8 . . ?
C13 C14 C15 118.36(19) . . ?
C13 C14 H14 120.8 . . ?
C7 C2 C1 121.16(18) . . ?
C3 C2 C1 120.28(19) . . ?
C3 C2 C7 118.5(2) . . ?
C16 C19 H19A 106.3 . . ?
C16 C19 H19B 106.3 . . ?
H19A C19 H19B 106.4 . . ?
C20 C19 C16 124.06(16) . . ?
C20 C19 H19A 106.3 . . ?
C20 C19 H19B 106.3 . . ?
C10 C11 H11 119.8 . . ?
C12 C11 C10 120.3(2) . . ?
C12 C11 H11 119.8 . . ?
C11 C12 H12 119.8 . . ?
C11 C12 C13 120.4(2) . . ?
C13 C12 H12 119.8 . . ?
C14 C13 C12 120.41(18) . . ?
C14 C13 H13 119.8 . . ?
C12 C13 H13 119.8 . . ?
C2 C7 H7 119.7 . . ?
C6 C7 C2 120.5(2) . . ?
C6 C7 H7 119.7 . . ?
C19 C20 C22 112.67(17) . . ?
C21 C20 C19 113.37(16) . . ?
C21 C20 C22 108.54(19) . . ?
C21 C20 C23 108.77(18) . . ?
C23 C20 C19 106.09(17) . . ?
C23 C20 C22 107.14(17) . . ?
C2 C3 H3 119.7 . . ?
C4 C3 C2 120.6(2) . . ?
C4 C3 H3 119.7 . . ?
C16 C17 H17A 109.5 . . ?
C16 C17 H17B 109.5 . . ?
C16 C17 H17C 109.5 . . ?
H17A C17 H17B 109.5 . . ?
H17A C17 H17C 109.5 . . ?
H17B C17 H17C 109.5 . . ?
C16 C18 H18A 109.5 . . ?
C16 C18 H18B 109.5 . . ?
C16 C18 H18C 109.5 . . ?
H18A C18 H18B 109.5 . . ?
H18A C18 H18C 109.5 . . ?
H18B C18 H18C 109.5 . . ?
C7 C6 H6 119.8 . . ?
C5 C6 C7 120.4(2) . . ?
C5 C6 H6 119.8 . . ?
C20 C22 H22A 109.5 . . ?
C20 C22 H22B 109.5 . . ?
C20 C22 H22C 109.5 . . ?
H22A C22 H22B 109.5 . . ?
H22A C22 H22C 109.5 . . ?
H22B C22 H22C 109.5 . . ?
C3 C4 H4 119.9 . . ?
C5 C4 C3 120.2(2) . . ?
C5 C4 H4 119.9 . . ?
C6 C5 H5 120.1 . . ?
C4 C5 C6 119.8(2) . . ?
C4 C5 H5 120.1 . . ?
C20 C21 H21A 109.5 . . ?
C20 C21 H21B 109.5 . . ?
C20 C21 H21C 109.5 . . ?
H21A C21 H21B 109.5 . . ?
H21A C21 H21C 109.5 . . ?
H21B C21 H21C 109.5 . . ?
C20 C23 H23A 109.5 . . ?
C20 C23 H23B 109.5 . . ?
C20 C23 H23C 109.5 . . ?
H23A C23 H23B 109.5 . . ?
H23A C23 H23C 109.5 . . ?
H23B C23 H23C 109.5 . . ?

loop_
_geom_bond_atom_site_label_1
_geom_bond_atom_site_label_2
_geom_bond_distance
_geom_bond_site_symmetry_2
_geom_bond_publ_flag
O1 C9 1.422(2) . ?
O1 C8 1.356(2) . ?
N3 N2 1.366(2) . ?
N3 C15 1.412(2) . ?
N3 C8 1.350(2) . ?
N4 C9 1.254(2) . ?
N4 C16 1.486(2) . ?
N2 N1 1.313(2) . ?
N1 C1 1.376(2) . ?
C15 C10 1.389(3) . ?
C15 C14 1.394(3) . ?
C1 C8 1.371(3) . ?
C1 C2 1.467(3) . ?
C10 C9 1.483(2) . ?
C10 C11 1.394(3) . ?
C16 C19 1.552(3) . ?
C16 C17 1.532(3) . ?
C16 C18 1.533(3) . ?
C14 H14 0.9500 . ?
C14 C13 1.382(3) . ?
C2 C7 1.398(3) . ?
C2 C3 1.397(3) . ?
C19 H19A 0.9900 . ?
C19 H19B 0.9900 . ?
C19 C20 1.543(3) . ?
C11 H11 0.9500 . ?
C11 C12 1.388(3) . ?
C12 H12 0.9500 . ?
C12 C13 1.390(3) . ?
C13 H13 0.9500 . ?
C7 H7 0.9500 . ?
C7 C6 1.389(3) . ?
C20 C22 1.545(3) . ?
C20 C21 1.535(3) . ?
C20 C23 1.537(3) . ?
C3 H3 0.9500 . ?
C3 C4 1.394(3) . ?
C17 H17A 0.9800 . ?
C17 H17B 0.9800 . ?
C17 H17C 0.9800 . ?
C18 H18A 0.9800 . ?
C18 H18B 0.9800 . ?
C18 H18C 0.9800 . ?
C6 H6 0.9500 . ?
C6 C5 1.386(3) . ?
C22 H22A 0.9800 . ?
C22 H22B 0.9800 . ?
C22 H22C 0.9800 . ?
C4 H4 0.9500 . ?
C4 C5 1.382(3) . ?
C5 H5 0.9500 . ?
C21 H21A 0.9800 . ?
C21 H21B 0.9800 . ?
C21 H21C 0.9800 . ?
C23 H23A 0.9800 . ?
C23 H23B 0.9800 . ?
C23 H23C 0.9800 . ?
